data_4123886
loop_
_publ_author_name
'Talavera, Garazi'
'Pe\~na, Javier'
'Alcarazo, Manuel'

_publ_section_title
;
 Dihalo(imidazolium)sulfuranes: A Versatile Platform for the Synthesis of
 New Electrophilic Group-Transfer Reagents.
;
_journal_issue 27
_journal_name_full 'Journal of the American Chemical Society'
_journal_page_first 8704
_journal_page_last 8707
_journal_paper_doi 10.1021/jacs.5b05287
_journal_volume 137
_journal_year 2015
_chemical_compound_source tetrahydrofuran,dichloromethane
_chemical_formula_moiety 'C17 H13 N O2'
_chemical_formula_sum 'C17 H13 N O2'
_chemical_formula_weight 263.28
_space_group_crystal_system monoclinic
_space_group_IT_number 14
_space_group_name_Hall '-P 2yn'
_space_group_name_H-M_alt 'P 1 21/n 1'
_symmetry_cell_setting monoclinic
_symmetry_Int_Tables_number 14
_symmetry_space_group_name_Hall '-P 2yn'
_symmetry_space_group_name_H-M 'P 1 21/n 1'
_audit_block_code TAH-TA-499-01
_audit_creation_date 2015-03-16
_audit_creation_method
;
Olex2 1.2
(compiled 2015.01.26 svn.r3150 for OlexSys, GUI svn.r4998)
;
_cell_angle_alpha 90
_cell_angle_beta 110.331(14)
_cell_angle_gamma 90
_cell_formula_units_Z 8
_cell_length_a 19.351(3)
_cell_length_b 7.2231(14)
_cell_length_c 19.351(3)
_cell_measurement_reflns_used 58741
_cell_volume 2536.3(8)
_cod_data_source_file ja5b05287_si_004.cif
_cod_data_source_block 9274
_cod_depositor_comments
;
The following automatic conversions were performed:

'_symmetry_cell_setting' value 'MONOCLINIC' changed to 'monoclinic'
according to
/usr/data/users/saulius/crontab/automatic-downloads/rss-feeds/ACS/lib/dictionaries/cif_core.dic
dictionary named 'cif_core.dic' version 2.4.2 from 2011-04-26.

Automatic conversion script
Id: cif_fix_values 3271 2015-04-21 07:52:19Z andrius 

 Adding full bibliography for 4123885--4123889.cif.
;
_cod_original_sg_symbol_H-M P21/n
_cod_database_code 4123886
_shelx_space_group_comment
;
The symmetry employed for this shelxl refinement is uniquely defined
by the following loop, which should always be used as a source of
symmetry information in preference to the above space-group names.
They are only intended as comments.
;

loop_
_space_group_symop_operation_xyz
'x, y, z'
'-x+1/2, y+1/2, -z+1/2'
'-x, -y, -z'
'x-1/2, -y-1/2, z-1/2'

loop_
_atom_site_label
_atom_site_type_symbol
_atom_site_fract_x
_atom_site_fract_y
_atom_site_fract_z
_atom_site_U_iso_or_equiv
_atom_site_adp_type
_atom_site_occupancy
_atom_site_site_symmetry_order
_atom_site_calc_flag
_atom_site_refinement_flags_posn
O2 O -0.68974(7) 0.2775(2) 0.47960(7) 0.0216(3) Uani 1 1 d .
O1 O -0.52288(6) 0.37993(19) 0.34836(6) 0.0185(3) Uani 1 1 d .
N1 N -0.60608(10) 0.2116(4) 0.64922(10) 0.0421(5) Uani 1 1 d .
C6 C -0.47868(9) 0.2752(2) 0.47056(9) 0.0138(3) Uani 1 1 d .
C8 C -0.34676(10) 0.2319(3) 0.52715(10) 0.0206(4) Uani 1 1 d .
H8 H -0.2998 0.2383 0.5244 0.025 Uiso 1 1 calc R
C5 C -0.49041(10) 0.2236(3) 0.53640(10) 0.0147(3) Uani 1 1 d .
C10 C -0.42675(9) 0.1645(2) 0.59912(9) 0.0146(3) Uani 1 1 d .
C9 C -0.35538(9) 0.1742(3) 0.59440(9) 0.0176(3) Uani 1 1 d .
C7 C -0.40631(10) 0.2777(3) 0.46704(10) 0.0178(4) Uani 1 1 d .
H7 H -0.3997 0.3108 0.4233 0.021 Uiso 1 1 calc R
C13 C -0.30068(10) 0.0602(3) 0.71934(10) 0.0224(4) Uani 1 1 d .
H13 H -0.2592 0.0282 0.7594 0.027 Uiso 1 1 calc R
C17 C -0.58495(11) 0.2146(3) 0.60037(11) 0.0265(4) Uani 1 1 d .
C15 C -0.58204(10) 0.4358(3) 0.28316(9) 0.0203(4) Uani 1 1 d .
H15A H -0.5624 0.4722 0.2460 0.030 Uiso 1 1 calc GR
H15B H -0.6077 0.5384 0.2946 0.030 Uiso 1 1 calc GR
H15C H -0.6155 0.3343 0.2653 0.030 Uiso 1 1 calc GR
C14 C -0.29312(9) 0.1229(3) 0.65553(10) 0.0206(4) Uani 1 1 d .
H14 H -0.2464 0.1317 0.6524 0.025 Uiso 1 1 calc R
C1 C -0.53975(9) 0.3292(2) 0.40815(9) 0.0144(3) Uani 1 1 d .
C11 C -0.43284(9) 0.0940(2) 0.66517(9) 0.0169(3) Uani 1 1 d .
H11 H -0.4792 0.0806 0.6689 0.020 Uiso 1 1 calc R
C4 C -0.56353(10) 0.2325(3) 0.53694(10) 0.0158(4) Uani 1 1 d .
C2 C -0.61090(9) 0.3270(2) 0.40833(9) 0.0150(3) Uani 1 1 d .
H2 H -0.6504 0.3572 0.3661 0.018 Uiso 1 1 calc R
C12 C -0.37098(10) 0.0447(3) 0.72407(9) 0.0207(4) Uani 1 1 d .
H12 H -0.3761 0.0007 0.7672 0.025 Uiso 1 1 calc R
C3 C -0.62236(10) 0.2784(3) 0.47323(10) 0.0157(3) Uani 1 1 d .
C16 C -0.75254(9) 0.3263(3) 0.41646(10) 0.0239(4) Uani 1 1 d .
H16A H -0.7966 0.3135 0.4282 0.036 Uiso 1 1 calc GR
H16B H -0.7552 0.2459 0.3761 0.036 Uiso 1 1 calc GR
H16C H -0.7478 0.4522 0.4028 0.036 Uiso 1 1 calc GR
O4 O -1.02780(7) 0.7913(2) 0.30865(7) 0.0211(3) Uani 1 1 d .
O3 O -1.15208(6) 0.88379(19) 0.48241(6) 0.0191(3) Uani 1 1 d .
N2 N -0.85731(9) 0.7124(3) 0.38775(9) 0.0264(4) Uani 1 1 d .
C29 C -0.77755(9) 0.5352(3) 0.62206(10) 0.0191(3) Uani 1 1 d .
H29 H -0.7347 0.4939 0.6155 0.023 Uiso 1 1 calc R
C18 C -1.09410(9) 0.8337(2) 0.46287(9) 0.0144(3) Uani 1 1 d .
C28 C -0.83651(9) 0.5912(2) 0.56219(9) 0.0169(3) Uani 1 1 d .
H28 H -0.8332 0.5841 0.5155 0.020 Uiso 1 1 calc R
C20 C -1.03214(9) 0.7896(3) 0.37724(9) 0.0149(3) Uani 1 1 d .
C23 C -1.03018(9) 0.7758(2) 0.52198(9) 0.0134(3) Uani 1 1 d .
C24 C -1.03235(11) 0.7711(3) 0.59492(10) 0.0170(4) Uani 1 1 d .
H24 H -1.0752 0.8056 0.6031 0.020 Uiso 1 1 calc R
C31 C -0.84508(10) 0.6014(3) 0.70217(9) 0.0207(4) Uani 1 1 d .
H31 H -0.8479 0.6040 0.7492 0.025 Uiso 1 1 calc R
C21 C -0.96715(10) 0.7394(2) 0.43356(9) 0.0129(3) Uani 1 1 d .
C33 C -1.09159(10) 0.8464(3) 0.24827(9) 0.0243(4) Uani 1 1 d .
H33A H -1.0805 0.8450 0.2036 0.037 Uiso 1 1 calc GR
H33B H -1.1058 0.9692 0.2569 0.037 Uiso 1 1 calc GR
H33C H -1.1313 0.7621 0.2438 0.037 Uiso 1 1 calc GR
C22 C -0.96585(10) 0.7247(3) 0.50786(9) 0.0131(3) Uani 1 1 d .
C27 C -0.90224(8) 0.6594(2) 0.56958(8) 0.0138(3) Uani 1 1 d .
C30 C -0.78170(10) 0.5400(3) 0.69301(10) 0.0219(4) Uani 1 1 d .
H30 H -0.7418 0.5019 0.7335 0.026 Uiso 1 1 calc R
C19 C -1.09591(9) 0.8381(2) 0.39116(9) 0.0154(3) Uani 1 1 d .
H19 H -1.1385 0.8725 0.3529 0.019 Uiso 1 1 calc R
C26 C -0.90640(9) 0.6610(3) 0.64121(9) 0.0163(3) Uani 1 1 d .
C32 C -1.21860(9) 0.9433(3) 0.42551(10) 0.0203(4) Uani 1 1 d .
H32A H -1.2546 0.9770 0.4472 0.030 Uiso 1 1 calc GR
H32B H -1.2375 0.8442 0.3910 0.030 Uiso 1 1 calc GR
H32C H -1.2081 1.0482 0.4004 0.030 Uiso 1 1 calc GR
C25 C -0.97240(10) 0.7168(3) 0.65254(10) 0.0195(4) Uani 1 1 d .
H25 H -0.9744 0.7159 0.6999 0.023 Uiso 1 1 calc R
C34 C -0.90520(10) 0.7193(3) 0.41043(9) 0.0183(3) Uani 1 1 d .

loop_
_atom_site_aniso_label
_atom_site_aniso_U_11
_atom_site_aniso_U_22
_atom_site_aniso_U_33
_atom_site_aniso_U_23
_atom_site_aniso_U_13
_atom_site_aniso_U_12
O2 0.0117(6) 0.0363(8) 0.0172(6) 0.0025(6) 0.0056(4) -0.0022(5)
O1 0.0159(6) 0.0286(7) 0.0113(5) 0.0026(5) 0.0049(4) -0.0011(5)
N1 0.0235(9) 0.0819(17) 0.0219(9) 0.0072(10) 0.0093(7) 0.0012(10)
C6 0.0117(7) 0.0158(8) 0.0134(8) -0.0008(6) 0.0039(6) 0.0005(6)
C8 0.0154(9) 0.0262(10) 0.0219(9) -0.0004(7) 0.0086(7) -0.0012(7)
C5 0.0151(8) 0.0156(8) 0.0127(7) -0.0013(6) 0.0040(6) -0.0023(6)
C10 0.0155(7) 0.0147(8) 0.0123(7) -0.0006(6) 0.0032(6) 0.0003(6)
C9 0.0168(8) 0.0176(9) 0.0170(8) -0.0021(6) 0.0042(6) -0.0007(6)
C7 0.0153(8) 0.0223(9) 0.0161(8) -0.0006(7) 0.0061(6) -0.0002(7)
C13 0.0193(8) 0.0224(9) 0.0181(8) 0.0005(7) -0.0028(6) 0.0022(7)
C17 0.0161(9) 0.0466(13) 0.0163(8) 0.0023(8) 0.0052(6) -0.0050(8)
C15 0.0235(8) 0.0253(9) 0.0105(7) 0.0027(6) 0.0041(6) 0.0016(7)
C14 0.0128(7) 0.0233(9) 0.0220(8) -0.0038(7) 0.0013(6) 0.0007(7)
C1 0.0162(7) 0.0161(8) 0.0111(7) 0.0001(6) 0.0052(5) 0.0004(6)
C11 0.0190(8) 0.0174(9) 0.0143(7) -0.0001(6) 0.0058(6) 0.0006(6)
C4 0.0174(9) 0.0198(9) 0.0105(8) 0.0006(6) 0.0052(6) -0.0016(6)
C2 0.0124(7) 0.0187(9) 0.0124(7) 0.0008(6) 0.0024(5) 0.0007(6)
C12 0.0269(9) 0.0192(9) 0.0128(7) 0.0021(6) 0.0028(6) 0.0023(7)
C3 0.0134(7) 0.0192(9) 0.0151(7) -0.0007(7) 0.0059(6) -0.0001(6)
C16 0.0141(8) 0.0309(10) 0.0249(9) 0.0029(8) 0.0047(6) 0.0011(7)
O4 0.0157(6) 0.0365(8) 0.0110(5) 0.0037(6) 0.0047(4) 0.0026(6)
O3 0.0117(5) 0.0273(7) 0.0196(6) -0.0009(5) 0.0070(5) 0.0014(5)
N2 0.0187(8) 0.0427(10) 0.0190(7) 0.0047(7) 0.0080(6) 0.0066(7)
C29 0.0119(7) 0.0200(9) 0.0235(8) 0.0003(7) 0.0037(6) -0.0015(6)
C18 0.0103(6) 0.0157(8) 0.0168(7) -0.0024(6) 0.0041(5) -0.0016(6)
C28 0.0142(7) 0.0178(9) 0.0178(7) 0.0014(6) 0.0045(6) -0.0001(6)
C20 0.0141(7) 0.0196(8) 0.0112(7) -0.0003(7) 0.0045(6) -0.0016(7)
C23 0.0113(7) 0.0174(8) 0.0112(7) -0.0014(6) 0.0035(6) -0.0020(6)
C24 0.0186(9) 0.0199(9) 0.0150(8) -0.0032(6) 0.0089(6) -0.0048(7)
C31 0.0217(8) 0.0231(9) 0.0135(7) 0.0000(7) 0.0014(6) -0.0018(7)
C21 0.0115(8) 0.0163(8) 0.0113(7) -0.0013(6) 0.0044(6) -0.0004(6)
C33 0.0170(8) 0.0414(12) 0.0125(7) 0.0047(7) 0.0025(6) -0.0006(8)
C22 0.0122(7) 0.0138(8) 0.0122(7) -0.0003(6) 0.0028(5) -0.0011(6)
C27 0.0113(7) 0.0146(8) 0.0134(7) -0.0008(6) 0.0017(5) -0.0024(6)
C30 0.0154(8) 0.0257(10) 0.0189(8) 0.0005(7) -0.0014(6) -0.0016(7)
C19 0.0104(7) 0.0209(9) 0.0145(7) 0.0009(6) 0.0037(5) 0.0002(6)
C26 0.0160(7) 0.0178(9) 0.0132(7) -0.0002(6) 0.0028(6) -0.0022(6)
C32 0.0129(7) 0.0214(9) 0.0255(8) 0.0009(7) 0.0053(6) 0.0018(7)
C25 0.0211(9) 0.0245(10) 0.0135(8) -0.0026(7) 0.0069(7) -0.0042(7)
C34 0.0158(8) 0.0245(9) 0.0133(8) 0.0018(7) 0.0036(6) 0.0039(7)

loop_
_atom_type_symbol
_atom_type_description
_atom_type_scat_dispersion_real
_atom_type_scat_dispersion_imag
_atom_type_scat_source
C C 0.0033 0.0016 'International Tables Vol C Tables 4.2.6.8 and 6.1.1.4'
H H 0.0000 0.0000 'International Tables Vol C Tables 4.2.6.8 and 6.1.1.4'
N N 0.0061 0.0033 'International Tables Vol C Tables 4.2.6.8 and 6.1.1.4'
O O 0.0106 0.0060 'International Tables Vol C Tables 4.2.6.8 and 6.1.1.4'
